data_7200835
loop_
_publ_author_name
'Bettens, Ryan P. A.'
'Dakternieks, Dainis'
'Duthie, Andrew'
'Kuan, Fong Sheen'
'Tiekink, Edward R. T.'

_publ_section_title
;
 The influence of crystal packing effects upon the molecular structures
 of Ph3Sn(CH2)nSnPh3, n = 1 to 8, as determined by X-ray
 crystallography and DFT molecular orbital calculations. Supramolecular
 aggregation patterns sustained by C--H&#x22EF;\p interactions
;
_journal_issue 7
_journal_name_full CrystEngComm
_journal_page_first 1362
_journal_paper_doi 10.1039/b822682b
_journal_volume 11
_journal_year 2009
_chemical_formula_moiety 'C42 H42 Sn2'
_chemical_formula_sum 'C42 H42 Sn2'
_chemical_formula_weight 784.14
_chemical_name_systematic
;
?
;
_space_group_IT_number 15
_symmetry_cell_setting monoclinic
_symmetry_space_group_name_Hall '-C 2yc'
_symmetry_space_group_name_H-M 'C 1 2/c 1'
_atom_sites_solution_hydrogens geom
_atom_sites_solution_primary direct
_atom_sites_solution_secondary difmap
_audit_creation_method SHELXL-97
_cell_angle_alpha 90
_cell_angle_beta 105.347(15)
_cell_angle_gamma 90
_cell_formula_units_Z 4
_cell_length_a 12.092(3)
_cell_length_b 16.255(7)
_cell_length_c 19.160(3)
_cell_measurement_reflns_used 21
_cell_measurement_temperature 173(2)
_cell_measurement_theta_max 9.4
_cell_measurement_theta_min 7.2
_cell_volume 3631.7(19)
_computing_cell_refinement 'MSC/AFC Diffractometer Control'
_computing_data_collection 'MSC/AFC Diffractometer Control (MSC, 1996)'
_computing_data_reduction 'teXsan for Windows (MSC, 1997)'
_computing_molecular_graphics 'ORTEPII (Johnson, 1976) & Brandenburg (Crystal Impact, 2006)'
_computing_publication_material SHELXL97
_computing_structure_refinement 'SHELXL97 (Sheldrick, 2008)'
_computing_structure_solution 'PATTY in DIRDIF92 (Beurskens et al., 1992)'
_diffrn_ambient_temperature 173(2)
_diffrn_measured_fraction_theta_full 0.998
_diffrn_measured_fraction_theta_max 0.998
_diffrn_measurement_device AFC7R
_diffrn_measurement_method \w-2\q
_diffrn_radiation_detector 'scintillation counter'
_diffrn_radiation_monochromator graphite
_diffrn_radiation_source 'X-ray tube'
_diffrn_radiation_type 'Mo K\a'
_diffrn_radiation_wavelength 0.71069
_diffrn_reflns_av_R_equivalents 0.025
_diffrn_reflns_av_sigmaI/netI 0.051
_diffrn_reflns_limit_h_max 15
_diffrn_reflns_limit_h_min 0
_diffrn_reflns_limit_k_max 21
_diffrn_reflns_limit_k_min 0
_diffrn_reflns_limit_l_max 24
_diffrn_reflns_limit_l_min -24
_diffrn_reflns_number 4519
_diffrn_reflns_theta_full 27.5
_diffrn_reflns_theta_max 27.5
_diffrn_reflns_theta_min 3.3
_diffrn_standards_decay_% 0.0
_diffrn_standards_interval_count 400
_diffrn_standards_number 3
_exptl_absorpt_coefficient_mu 1.402
_exptl_absorpt_correction_T_max 1
_exptl_absorpt_correction_T_min 0.722
_exptl_absorpt_correction_type empirical
_exptl_absorpt_process_details
;
DIFABS (Walker & Stuart, 1983)
;
_exptl_crystal_colour colourless
_exptl_crystal_density_diffrn 1.434
_exptl_crystal_density_method 'not measured'
_exptl_crystal_description plate
_exptl_crystal_F_000 1576
_exptl_crystal_size_max 0.32
_exptl_crystal_size_mid 0.29
_exptl_crystal_size_min 0.13
_refine_diff_density_max 0.39
_refine_diff_density_min -0.46
_refine_diff_density_rms 0.077
_refine_ls_extinction_method none
_refine_ls_goodness_of_fit_ref 1.02
_refine_ls_hydrogen_treatment constr
_refine_ls_matrix_type full
_refine_ls_number_parameters 199
_refine_ls_number_reflns 4172
_refine_ls_number_restraints 0
_refine_ls_restrained_S_all 1.02
_refine_ls_R_factor_all 0.067
_refine_ls_R_factor_gt 0.026
_refine_ls_shift/su_max 0.001
_refine_ls_shift/su_mean 0.000
_refine_ls_structure_factor_coef Fsqd
_refine_ls_weighting_details 'calc w=1/[\s^2^(Fo^2^)+(0.0213P)^2^+2.3042P] where P=(Fo^2^+2Fc^2^)/3'
_refine_ls_weighting_scheme calc
_refine_ls_wR_factor_gt 0.059
_refine_ls_wR_factor_ref 0.069
_reflns_number_gt 2782
_reflns_number_total 4172
_reflns_threshold_expression I>2\s(I)
_cod_data_source_file b822682b.txt
_cod_data_source_block 6
_cod_original_cell_volume 3631.8(18)
_cod_original_sg_symbol_H-M 'C 2/c'
_cod_database_code 7200835

loop_
_symmetry_equiv_pos_as_xyz
'x, y, z'
'-x, y, -z+1/2'
'x+1/2, y+1/2, z'
'-x+1/2, y+1/2, -z+1/2'
'-x, -y, -z'
'x, -y, z-1/2'
'-x+1/2, -y+1/2, -z'
'x+1/2, -y+1/2, z-1/2'

loop_
_atom_site_label
_atom_site_type_symbol
_atom_site_fract_x
_atom_site_fract_y
_atom_site_fract_z
_atom_site_U_iso_or_equiv
_atom_site_adp_type
_atom_site_occupancy
_atom_site_symmetry_multiplicity
_atom_site_calc_flag
_atom_site_refinement_flags
_atom_site_disorder_assembly
_atom_site_disorder_group
Sn Sn 0.164917(18) 0.063812(14) 0.454519(11) 0.03435(7) Uani 1 1 d . . .
C1 C 0.0939(3) -0.0523(2) 0.41080(18) 0.0434(8) Uani 1 1 d . . .
H1A H 0.1476 -0.0973 0.4319 0.052 Uiso 1 1 calc R . .
H1B H 0.0207 -0.0621 0.4234 0.052 Uiso 1 1 calc R . .
C2 C 0.0730(3) -0.0514(2) 0.32848(19) 0.0510(9) Uani 1 1 d . . .
H2A H 0.0293 -0.0013 0.3090 0.061 Uiso 1 1 calc R . .
H2B H 0.1479 -0.0485 0.3168 0.061 Uiso 1 1 calc R . .
C3 C 0.0079(3) -0.1263(2) 0.29100(19) 0.0520(10) Uani 1 1 d . . .
H3A H -0.0685 -0.1280 0.3008 0.062 Uiso 1 1 calc R . .
H3B H 0.0498 -0.1767 0.3118 0.062 Uiso 1 1 calc R . .
C11 C 0.2357(3) 0.0618(2) 0.56920(16) 0.0353(6) Uani 1 1 d . . .
C12 C 0.3076(3) 0.1243(2) 0.60300(18) 0.0432(8) Uani 1 1 d . . .
H12 H 0.3233 0.1689 0.5750 0.052 Uiso 1 1 calc R . .
C13 C 0.3573(3) 0.1231(2) 0.6769(2) 0.0534(10) Uani 1 1 d . . .
H13 H 0.4074 0.1662 0.6991 0.064 Uiso 1 1 calc R . .
C14 C 0.3343(3) 0.0598(3) 0.71828(19) 0.0532(9) Uani 1 1 d . . .
H14 H 0.3671 0.0598 0.7691 0.064 Uiso 1 1 calc R . .
C15 C 0.2632(3) -0.0040(3) 0.6858(2) 0.0517(10) Uani 1 1 d . . .
H15 H 0.2481 -0.0484 0.7142 0.062 Uiso 1 1 calc R . .
C16 C 0.2142(3) -0.0030(2) 0.61178(19) 0.0444(8) Uani 1 1 d . . .
H16 H 0.1655 -0.0468 0.5897 0.053 Uiso 1 1 calc R . .
C21 C 0.2998(3) 0.0922(2) 0.40533(16) 0.0337(7) Uani 1 1 d . . .
C22 C 0.3949(3) 0.0412(2) 0.41656(18) 0.0428(8) Uani 1 1 d . . .
H22 H 0.3990 -0.0066 0.4457 0.051 Uiso 1 1 calc R . .
C23 C 0.4849(3) 0.0591(3) 0.38568(19) 0.0501(9) Uani 1 1 d . . .
H23 H 0.5501 0.0241 0.3948 0.060 Uiso 1 1 calc R . .
C24 C 0.4793(3) 0.1266(3) 0.3424(2) 0.0518(9) Uani 1 1 d . . .
H24 H 0.5400 0.1385 0.3211 0.062 Uiso 1 1 calc R . .
C25 C 0.3851(3) 0.1774(2) 0.3300(2) 0.0519(9) Uani 1 1 d . . .
H25 H 0.3807 0.2244 0.2999 0.062 Uiso 1 1 calc R . .
C26 C 0.2961(3) 0.1605(2) 0.36145(18) 0.0406(8) Uani 1 1 d . . .
H26 H 0.2318 0.1963 0.3526 0.049 Uiso 1 1 calc R . .
C31 C 0.0388(3) 0.16022(19) 0.42796(17) 0.0358(7) Uani 1 1 d . . .
C32 C 0.0179(3) 0.2097(2) 0.4817(2) 0.0474(9) Uani 1 1 d . . .
H32 H 0.0615 0.2022 0.5304 0.057 Uiso 1 1 calc R . .
C33 C -0.0665(4) 0.2706(3) 0.4654(2) 0.0671(12) Uani 1 1 d . . .
H33 H -0.0797 0.3042 0.5029 0.081 Uiso 1 1 calc R . .
C34 C -0.1302(4) 0.2821(3) 0.3957(3) 0.0677(12) Uani 1 1 d . . .
H34 H -0.1875 0.3236 0.3848 0.081 Uiso 1 1 calc R . .
C35 C -0.1110(3) 0.2335(3) 0.3416(2) 0.0576(10) Uani 1 1 d . . .
H35 H -0.1554 0.2412 0.2931 0.069 Uiso 1 1 calc R . .
C36 C -0.0270(3) 0.1731(2) 0.35744(19) 0.0471(8) Uani 1 1 d . . .
H36 H -0.0142 0.1400 0.3195 0.057 Uiso 1 1 calc R . .

loop_
_atom_site_aniso_label
_atom_site_aniso_U_11
_atom_site_aniso_U_22
_atom_site_aniso_U_33
_atom_site_aniso_U_23
_atom_site_aniso_U_13
_atom_site_aniso_U_12
Sn 0.03397(11) 0.03516(12) 0.03400(11) 0.00491(12) 0.00916(8) -0.00022(11)
C1 0.0412(17) 0.041(2) 0.0488(19) 0.0073(16) 0.0130(15) -0.0015(15)
C2 0.065(2) 0.037(2) 0.049(2) 0.0016(16) 0.0114(18) -0.0114(18)
C3 0.060(2) 0.0256(17) 0.063(2) 0.0036(16) 0.0028(19) -0.0048(17)
C11 0.0342(14) 0.0369(17) 0.0357(15) 0.0074(15) 0.0109(12) 0.0061(15)
C12 0.0449(19) 0.0385(19) 0.0436(19) 0.0068(16) 0.0070(15) 0.0006(16)
C13 0.051(2) 0.049(2) 0.051(2) -0.0050(19) -0.0031(17) 0.0047(19)
C14 0.054(2) 0.068(3) 0.0341(17) 0.004(2) 0.0047(15) 0.014(2)
C15 0.047(2) 0.064(3) 0.049(2) 0.025(2) 0.0217(17) 0.0115(19)
C16 0.0383(18) 0.046(2) 0.050(2) 0.0121(17) 0.0145(16) 0.0013(16)
C21 0.0371(16) 0.0323(16) 0.0310(15) -0.0008(13) 0.0076(13) -0.0052(13)
C22 0.0470(19) 0.039(2) 0.0430(18) 0.0033(15) 0.0132(15) 0.0047(15)
C23 0.0420(18) 0.062(2) 0.0483(19) -0.006(2) 0.0148(15) 0.0073(19)
C24 0.049(2) 0.065(3) 0.047(2) -0.0026(19) 0.0221(17) -0.011(2)
C25 0.064(2) 0.042(2) 0.053(2) 0.0072(18) 0.0211(18) -0.0148(19)
C26 0.0442(18) 0.0341(18) 0.0445(18) 0.0025(15) 0.0136(15) -0.0015(15)
C31 0.0360(16) 0.0311(17) 0.0404(17) 0.0058(14) 0.0106(13) -0.0019(13)
C32 0.054(2) 0.041(2) 0.0440(19) 0.0007(16) 0.0074(16) 0.0008(17)
C33 0.085(3) 0.049(3) 0.065(3) -0.006(2) 0.017(2) 0.020(2)
C34 0.071(3) 0.052(3) 0.076(3) 0.009(2) 0.012(2) 0.023(2)
C35 0.060(2) 0.052(2) 0.053(2) 0.012(2) 0.0001(19) 0.008(2)
C36 0.055(2) 0.044(2) 0.0409(18) 0.0028(17) 0.0093(16) 0.0027(17)

loop_
_atom_type_symbol
_atom_type_description
_atom_type_scat_dispersion_real
_atom_type_scat_dispersion_imag
_atom_type_scat_source
C C 0.0033 0.0016 'International Tables Vol C Tables 4.2.6.8 and 6.1.1.4'
H H 0.0000 0.0000 'International Tables Vol C Tables 4.2.6.8 and 6.1.1.4'
Sn Sn -0.6537 1.4246 'International Tables Vol C Tables 4.2.6.8 and 6.1.1.4'

loop_
_geom_angle_atom_site_label_1
_geom_angle_atom_site_label_2
_geom_angle_atom_site_label_3
_geom_angle
_geom_angle_site_symmetry_1
_geom_angle_site_symmetry_3
_geom_angle_publ_flag
C11 Sn C21 108.17(12) . . ?
C11 Sn C1 113.41(13) . . ?
C21 Sn C1 106.90(13) . . ?
C11 Sn C31 108.67(12) . . ?
C21 Sn C31 108.28(12) . . ?
C1 Sn C31 111.24(13) . . ?
C2 C1 Sn 109.5(2) . . ?
C2 C1 H1A 109.8 . . ?
Sn C1 H1A 109.8 . . ?
C2 C1 H1B 109.8 . . ?
Sn C1 H1B 109.8 . . ?
H1A C1 H1B 108.2 . . ?
C3 C2 C1 113.7(3) . . ?
C3 C2 H2A 108.8 . . ?
C1 C2 H2A 108.8 . . ?
C3 C2 H2B 108.8 . . ?
C1 C2 H2B 108.8 . . ?
H2A C2 H2B 107.7 . . ?
C2 C3 C3 113.1(3) . 2 ?
C2 C3 H3A 109.0 . . ?
C3 C3 H3A 109.0 2 . ?
C2 C3 H3B 109.0 . . ?
C3 C3 H3B 109.0 2 . ?
H3A C3 H3B 107.8 . . ?
C12 C11 C16 118.1(3) . . ?
C12 C11 Sn 120.1(2) . . ?
C16 C11 Sn 121.7(3) . . ?
C11 C12 C13 121.2(3) . . ?
C11 C12 H12 119.4 . . ?
C13 C12 H12 119.4 . . ?
C14 C13 C12 120.2(4) . . ?
C14 C13 H13 119.9 . . ?
C12 C13 H13 119.9 . . ?
C13 C14 C15 119.9(3) . . ?
C13 C14 H14 120.0 . . ?
C15 C14 H14 120.0 . . ?
C16 C15 C14 119.8(3) . . ?
C16 C15 H15 120.1 . . ?
C14 C15 H15 120.1 . . ?
C15 C16 C11 120.8(4) . . ?
C15 C16 H16 119.6 . . ?
C11 C16 H16 119.6 . . ?
C26 C21 C22 117.7(3) . . ?
C26 C21 Sn 122.3(2) . . ?
C22 C21 Sn 120.0(2) . . ?
C21 C22 C23 121.0(3) . . ?
C21 C22 H22 119.5 . . ?
C23 C22 H22 119.5 . . ?
C24 C23 C22 120.2(3) . . ?
C24 C23 H23 119.9 . . ?
C22 C23 H23 119.9 . . ?
C23 C24 C25 119.5(3) . . ?
C23 C24 H24 120.2 . . ?
C25 C24 H24 120.2 . . ?
C24 C25 C26 120.4(3) . . ?
C24 C25 H25 119.8 . . ?
C26 C25 H25 119.8 . . ?
C21 C26 C25 121.1(3) . . ?
C21 C26 H26 119.4 . . ?
C25 C26 H26 119.4 . . ?
C32 C31 C36 117.7(3) . . ?
C32 C31 Sn 120.4(2) . . ?
C36 C31 Sn 121.8(3) . . ?
C31 C32 C33 120.8(3) . . ?
C31 C32 H32 119.6 . . ?
C33 C32 H32 119.6 . . ?
C34 C33 C32 120.4(4) . . ?
C34 C33 H33 119.8 . . ?
C32 C33 H33 119.8 . . ?
C33 C34 C35 119.7(4) . . ?
C33 C34 H34 120.2 . . ?
C35 C34 H34 120.2 . . ?
C34 C35 C36 120.2(4) . . ?
C34 C35 H35 119.9 . . ?
C36 C35 H35 119.9 . . ?
C35 C36 C31 121.2(4) . . ?
C35 C36 H36 119.4 . . ?
C31 C36 H36 119.4 . . ?

loop_
_geom_bond_atom_site_label_1
_geom_bond_atom_site_label_2
_geom_bond_distance
_geom_bond_site_symmetry_2
_geom_bond_publ_flag
Sn C11 2.137(3) . ?
Sn C21 2.139(3) . ?
Sn C1 2.149(3) . ?
Sn C31 2.151(3) . ?
C1 C2 1.530(5) . ?
C1 H1A 0.9900 . ?
C1 H1B 0.9900 . ?
C2 C3 1.522(5) . ?
C2 H2A 0.9900 . ?
C2 H2B 0.9900 . ?
C3 C3 1.532(7) 2 ?
C3 H3A 0.9900 . ?
C3 H3B 0.9900 . ?
C11 C12 1.382(5) . ?
C11 C16 1.398(4) . ?
C12 C13 1.385(5) . ?
C12 H12 0.9500 . ?
C13 C14 1.370(5) . ?
C13 H13 0.9500 . ?
C14 C15 1.386(5) . ?
C14 H14 0.9500 . ?
C15 C16 1.385(5) . ?
C15 H15 0.9500 . ?
C16 H16 0.9500 . ?
C21 C26 1.385(4) . ?
C21 C22 1.388(5) . ?
C22 C23 1.400(5) . ?
C22 H22 0.9500 . ?
C23 C24 1.367(5) . ?
C23 H23 0.9500 . ?
C24 C25 1.376(5) . ?
C24 H24 0.9500 . ?
C25 C26 1.392(5) . ?
C25 H25 0.9500 . ?
C26 H26 0.9500 . ?
C31 C32 1.382(5) . ?
C31 C36 1.391(4) . ?
C32 C33 1.396(5) . ?
C32 H32 0.9500 . ?
C33 C34 1.366(6) . ?
C33 H33 0.9500 . ?
C34 C35 1.371(6) . ?
C34 H34 0.9500 . ?
C35 C36 1.387(5) . ?
C35 H35 0.9500 . ?
C36 H36 0.9500 . ?

loop_
_geom_torsion_atom_site_label_1
_geom_torsion_atom_site_label_2
_geom_torsion_atom_site_label_3
_geom_torsion_atom_site_label_4
_geom_torsion
_geom_torsion_site_symmetry_1
_geom_torsion_site_symmetry_2
_geom_torsion_site_symmetry_3
_geom_torsion_site_symmetry_4
_geom_torsion_publ_flag
C11 Sn C1 C2 -166.0(2) . . . . ?
C21 Sn C1 C2 -46.9(3) . . . . ?
C31 Sn C1 C2 71.1(3) . . . . ?
Sn C1 C2 C3 -172.2(3) . . . . ?
C1 C2 C3 C3 -177.6(4) . . . 2 ?
C21 Sn C11 C12 46.3(3) . . . . ?
C1 Sn C11 C12 164.7(3) . . . . ?
C31 Sn C11 C12 -71.0(3) . . . . ?
C21 Sn C11 C16 -131.6(3) . . . . ?
C1 Sn C11 C16 -13.2(3) . . . . ?
C31 Sn C11 C16 111.0(3) . . . . ?
C16 C11 C12 C13 0.0(5) . . . . ?
Sn C11 C12 C13 -178.0(3) . . . . ?
C11 C12 C13 C14 -0.9(6) . . . . ?
C12 C13 C14 C15 1.4(6) . . . . ?
C13 C14 C15 C16 -1.0(6) . . . . ?
C14 C15 C16 C11 0.0(5) . . . . ?
C12 C11 C16 C15 0.4(5) . . . . ?
Sn C11 C16 C15 178.4(3) . . . . ?
C11 Sn C21 C26 -120.7(3) . . . . ?
C1 Sn C21 C26 116.9(3) . . . . ?
C31 Sn C21 C26 -3.1(3) . . . . ?
C11 Sn C21 C22 59.8(3) . . . . ?
C1 Sn C21 C22 -62.7(3) . . . . ?
C31 Sn C21 C22 177.4(3) . . . . ?
C26 C21 C22 C23 1.2(5) . . . . ?
Sn C21 C22 C23 -179.2(3) . . . . ?
C21 C22 C23 C24 -1.4(5) . . . . ?
C22 C23 C24 C25 0.7(6) . . . . ?
C23 C24 C25 C26 0.2(6) . . . . ?
C22 C21 C26 C25 -0.3(5) . . . . ?
Sn C21 C26 C25 -179.9(3) . . . . ?
C24 C25 C26 C21 -0.4(5) . . . . ?
C11 Sn C31 C32 1.6(3) . . . . ?
C21 Sn C31 C32 -115.7(3) . . . . ?
C1 Sn C31 C32 127.1(3) . . . . ?
C11 Sn C31 C36 -176.0(3) . . . . ?
C21 Sn C31 C36 66.7(3) . . . . ?
C1 Sn C31 C36 -50.5(3) . . . . ?
C36 C31 C32 C33 -0.1(5) . . . . ?
Sn C31 C32 C33 -177.8(3) . . . . ?
C31 C32 C33 C34 0.2(7) . . . . ?
C32 C33 C34 C35 0.0(7) . . . . ?
C33 C34 C35 C36 -0.3(7) . . . . ?
C34 C35 C36 C31 0.3(6) . . . . ?
C32 C31 C36 C35 -0.1(5) . . . . ?
Sn C31 C36 C35 177.5(3) . . . . ?
